data_4341737
loop_
_publ_author_name
'Matson, Ellen M.'
'Breshears, Andrew T.'
'Kiernicki, John J.'
'Newell, Brian S.'
'Fanwick, Phillip E.'
'Shores, Matthew P.'
'Walensky, Justin R.'
'Bart, Suzanne C.'

_publ_section_title
;
 Trivalent Uranium Phenylchalcogenide Complexes: Exploring the Bonding and
 Reactivity with CS2in the Tp*2UEPh Series (E = O, S, Se, Te)
;
_journal_name_full 'Inorganic Chemistry'
_journal_page_first 141121084824006
_journal_paper_doi 10.1021/ic5020658
_journal_year 2014
_chemical_formula_moiety 'C36 H49 B2 N12 Te1 U1,0.5(C7 H8)'
_chemical_formula_sum 'C39.5 H53 B2 N12 Te U'
_chemical_formula_weight 1083.20
_space_group_IT_number 2
_symmetry_cell_setting triclinic
_symmetry_space_group_name_Hall '-P 1'
_symmetry_space_group_name_H-M 'P -1'
_cell_angle_alpha 103.052(2)
_cell_angle_beta 90.186(2)
_cell_angle_gamma 106.500(2)
_cell_formula_units_Z 2
_cell_length_a 10.9030(3)
_cell_length_b 11.8602(4)
_cell_length_c 19.2917(6)
_cell_measurement_reflns_used 22592
_cell_measurement_temperature 150.00(2)
_cell_measurement_theta_max 24
_cell_measurement_theta_min 1
_cell_volume 2324.05(13)
_computing_cell_refinement 'DENZO/SCALEPACK (Otwinowski &amp; Minor, 1996)'
_computing_data_collection 'Collect (Nonius, 1998)'
_computing_data_reduction 'DENZO/SCALEPACK (Otwinowski &amp; Minor, 1996)'
_computing_molecular_graphics
;
    ORTEP (Johnson, 1976)
    PLATON (Spek, 2003)
;
_computing_publication_material 'SHELX97(Sheldrick, 2008) and local programs'
_computing_structure_refinement 'SHELX97 (Sheldrick, 2008)'
_computing_structure_solution
;
 PATTY (DIRDIF, Beurskins, 2008)
;
_diffrn_ambient_temperature 150.00(2)
_diffrn_measured_fraction_theta_full 0.9850
_diffrn_measured_fraction_theta_max 0.9850
_diffrn_measurement_device_type Nonius_KappaCCD
_diffrn_measurement_method \w
_diffrn_radiation_monochromator 'graphite 002'
_diffrn_radiation_type MO-K\a
_diffrn_radiation_wavelength 0.71073
_diffrn_reflns_av_R_equivalents 0.0530
_diffrn_reflns_av_sigmaI/netI 0.0437
_diffrn_reflns_limit_h_max 0
_diffrn_reflns_limit_h_min -12
_diffrn_reflns_limit_k_max 14
_diffrn_reflns_limit_k_min -13
_diffrn_reflns_limit_l_max 22
_diffrn_reflns_limit_l_min -22
_diffrn_reflns_number 22592
_diffrn_reflns_theta_full 25.0
_diffrn_reflns_theta_max 25.00
_diffrn_reflns_theta_min 2.30
_diffrn_standards_number 0
_exptl_absorpt_coefficient_mu 4.148
_exptl_absorpt_correction_T_max 0.2882
_exptl_absorpt_correction_T_min 0.2510
_exptl_absorpt_correction_type multi-scan
_exptl_absorpt_process_details 'SCALEPACK (Otwinowski &amp; Minor, 1997)'
_exptl_crystal_colour 1blue
_exptl_crystal_density_diffrn 1.548
_exptl_crystal_density_method 'not measured'
_exptl_crystal_description plate
_exptl_crystal_F_000 1062
_exptl_crystal_size_max 0.60
_exptl_crystal_size_mid 0.54
_exptl_crystal_size_min 0.30
_refine_diff_density_max 1.06
_refine_diff_density_min -1.46
_refine_ls_d_res_high 0.84
_refine_ls_extinction_method none
_refine_ls_goodness_of_fit_ref 1.123
_refine_ls_hydrogen_treatment mixed
_refine_ls_matrix_type full
_refine_ls_number_parameters 509
_refine_ls_number_reflns 8062
_refine_ls_number_restraints 0
_refine_ls_R_factor_all 0.065
_refine_ls_R_factor_gt 0.051
_refine_ls_shift/su_max 0.002
_refine_ls_structure_factor_coef Fsqd
_refine_ls_weighting_details '1/[\s^2^(Fo^2^)+(0.0001P)^2^+34.2791P] where P=(Fo^2^+2Fc^2^)/3 '
_refine_ls_weighting_scheme calc
_refine_ls_wR_factor_gt 0.105
_refine_ls_wR_factor_ref 0.112
_reflns_number_gt 7052
_reflns_number_total 8062
_reflns_threshold_expression &gt;2.0\s(I)
_cod_data_source_file ic5020658_si_003.cif
_cod_data_source_block EMM68
_cod_depositor_comments
;
The following automatic conversions were performed:

'_refine_ls_weighting_scheme' value 'calc ' changed to 'calc'
according to
/home/saulius/struct/COD-crude-data--automatic-downloads/rss-feeds/ACS/lib/dictionaries/cif_core.dic
dictionary named 'cif_core.dic' version 2.4.2 from 2011-04-26.

Automatic conversion script
Id: cif_fix_values 2935 2014-11-11 08:27:57Z andrius 

The following automatic conversions were performed:

data name '_iucr_refine_instruction_details' was replaced with
'_iucr_refine_instructions_details' as specified in the replacement
file 'data/replacement-values/replacement_tags.lst'.

Automatic conversion script
Id: cif_correct_tags 9268 2022-04-12 08:56:07Z antanas 
;
_cod_original_cell_volume 2324.05(12)
_cod_original_formula_sum 'C39.50 H53 B2 N12 Te1 U1'
_cod_database_code 4341737

loop_
_symmetry_equiv_pos_as_xyz
'x, y, z'
'-x, -y, -z'

loop_
_atom_site_label
_atom_site_fract_x
_atom_site_fract_y
_atom_site_fract_z
_atom_site_U_iso_or_equiv
_atom_site_adp_type
_atom_site_occupancy
_atom_site_symmetry_multiplicity
_atom_site_calc_flag
_atom_site_refinement_flags
U1 0.09712(3) 0.31991(3) 0.236031(16) 0.01878(9) Uani 1 1 d .
Te40 -0.01479(6) 0.02961(5) 0.21534(3) 0.03140(15) Uani 1 1 d .
N11 0.3033(7) 0.2318(6) 0.2664(4) 0.0285(16) Uani 1 1 d .
N12 0.2795(6) 0.2971(6) 0.3326(4) 0.0261(16) Uani 1 1 d .
N21 0.3192(6) 0.4633(6) 0.2319(4) 0.0228(15) Uani 1 1 d .
N22 0.4012(6) 0.4833(6) 0.2917(4) 0.0248(15) Uani 1 1 d .
N31 0.1286(6) 0.4666(6) 0.3600(3) 0.0214(14) Uani 1 1 d .
N32 0.2508(6) 0.4965(7) 0.3928(4) 0.0270(16) Uani 1 1 d .
N61 0.0415(6) 0.2770(6) 0.1059(4) 0.0256(15) Uani 1 1 d .
N62 -0.0632(6) 0.2975(7) 0.0773(4) 0.0271(16) Uani 1 1 d .
N71 0.0503(6) 0.5137(6) 0.2077(4) 0.0225(15) Uani 1 1 d .
N72 -0.0535(6) 0.4970(6) 0.1618(4) 0.0231(15) Uani 1 1 d .
N81 -0.1435(6) 0.2878(6) 0.2347(3) 0.0207(14) Uani 1 1 d .
N82 -0.2105(6) 0.3085(6) 0.1802(4) 0.0231(15) Uani 1 1 d .
C13 0.2563(9) 0.2242(10) 0.3797(5) 0.041(2) Uani 1 1 d .
C14 0.2626(10) 0.1126(10) 0.3450(7) 0.051(3) Uani 1 1 d .
C15 0.2917(8) 0.1212(8) 0.2756(6) 0.037(2) Uani 1 1 d .
C16 0.2277(13) 0.2688(12) 0.4550(6) 0.065(3) Uani 1 1 d .
C17 0.3113(10) 0.0241(9) 0.2148(7) 0.051(3) Uani 1 1 d .
C23 0.5187(8) 0.5547(8) 0.2827(5) 0.034(2) Uani 1 1 d .
C24 0.5133(9) 0.5805(8) 0.2164(5) 0.037(2) Uani 1 1 d .
C25 0.3888(9) 0.5209(9) 0.1866(5) 0.035(2) Uani 1 1 d .
C26 0.6319(9) 0.5902(10) 0.3351(7) 0.056(3) Uani 1 1 d .
C27 0.3310(11) 0.5193(9) 0.1158(5) 0.044(3) Uani 1 1 d .
C33 0.2633(9) 0.5852(9) 0.4532(5) 0.039(2) Uani 1 1 d .
C35 0.0682(8) 0.5373(8) 0.4019(5) 0.031(2) Uani 1 1 d .
C36 0.3849(10) 0.6364(13) 0.5003(6) 0.069(4) Uani 1 1 d .
C37 -0.0657(8) 0.5343(8) 0.3827(5) 0.030(2) Uani 1 1 d .
C41 -0.2044(8) -0.0188(8) 0.1693(5) 0.032(2) Uani 1 1 d .
C42 -0.3064(9) -0.0923(9) 0.1987(6) 0.045(3) Uani 1 1 d .
C43 -0.4292(11) -0.1265(10) 0.1682(9) 0.070(4) Uani 1 1 d .
C44 -0.4558(11) -0.0879(11) 0.1080(8) 0.066(4) Uani 1 1 d .
C45 -0.3564(10) -0.0174(10) 0.0789(6) 0.052(3) Uani 1 1 d .
C46 -0.2319(9) 0.0181(8) 0.1094(5) 0.037(2) Uani 1 1 d .
C63 -0.0819(9) 0.2418(9) 0.0069(5) 0.039(2) Uani 1 1 d .
C64 0.0123(9) 0.1847(9) -0.0108(5) 0.041(2) Uani 1 1 d .
C65 0.0878(8) 0.2088(8) 0.0520(5) 0.0285(19) Uani 1 1 d .
C66 -0.1859(13) 0.2498(16) -0.0405(6) 0.087(5) Uani 1 1 d .
C67 0.2004(9) 0.1695(8) 0.0656(5) 0.034(2) Uani 1 1 d .
C73 -0.0685(8) 0.6058(9) 0.1604(5) 0.034(2) Uani 1 1 d .
C74 0.0257(9) 0.6942(8) 0.2043(6) 0.037(2) Uani 1 1 d .
C75 0.0993(8) 0.6343(8) 0.2327(5) 0.0282(19) Uani 1 1 d .
C76 -0.1756(10) 0.6195(11) 0.1149(7) 0.057(3) Uani 1 1 d .
C77 0.2171(10) 0.6961(8) 0.2835(5) 0.041(2) Uani 1 1 d .
C83 -0.3380(8) 0.2755(8) 0.1918(5) 0.0276(19) Uani 1 1 d .
C84 -0.3517(8) 0.2368(8) 0.2540(5) 0.029(2) Uani 1 1 d .
C85 -0.2300(8) 0.2435(7) 0.2778(4) 0.0226(17) Uani 1 1 d .
C86 -0.4386(8) 0.2834(10) 0.1420(6) 0.041(2) Uani 1 1 d .
C87 -0.1893(9) 0.2092(8) 0.3424(5) 0.033(2) Uani 1 1 d .
C343 0.1484(9) 0.6124(9) 0.4606(5) 0.040(2) Uani 1 1 d .
C901 1.019(2) 0.1217(19) 0.6042(11) 0.119(7) Uiso 1 1 d .
C902 0.922(3) 0.106(3) 0.5429(18) 0.086(9) Uiso 0.50 1 d P
C903 0.9133(19) 0.0365(19) 0.4806(12) 0.112(6) Uiso 1 1 d .
C904 0.994(3) -0.039(3) 0.4635(16) 0.082(9) Uiso 0.50 1 d P
C905 0.904(4) -0.044(3) 0.418(2) 0.102(11) Uiso 0.50 1 d P
B1 0.3507(9) 0.4367(10) 0.3567(5) 0.028(2) Uani 1 1 d .
B2 -0.1414(9) 0.3717(10) 0.1233(5) 0.028(2) Uani 1 1 d .
H14 0.2498 0.0433 0.3640 0.061 Uiso 1 1 calc R
H1B 0.427(8) 0.449(7) 0.394(4) 0.02(2) Uiso 1 1 d .
H24 0.5809 0.6290 0.1955 0.045 Uiso 1 1 calc R
H2B -0.210(7) 0.390(7) 0.083(4) 0.013(19) Uiso 1 1 d .
H42 -0.2898 -0.1183 0.2400 0.053 Uiso 1 1 calc R
H43 -0.4967 -0.1768 0.1881 0.084 Uiso 1 1 calc R
H44 -0.5411 -0.1101 0.0875 0.079 Uiso 1 1 calc R
H45 -0.3733 0.0075 0.0373 0.063 Uiso 1 1 calc R
H46 -0.1648 0.0682 0.0890 0.044 Uiso 1 1 calc R
H64 0.0230 0.1387 -0.0563 0.050 Uiso 1 1 calc R
H74 0.0386 0.7791 0.2136 0.045 Uiso 1 1 calc R
H84 -0.4292 0.2107 0.2760 0.035 Uiso 1 1 calc R
H16A 0.3050 0.3277 0.4814 0.097 Uiso 1 1 calc R
H16B 0.2000 0.2005 0.4776 0.097 Uiso 1 1 calc R
H16C 0.1593 0.3076 0.4553 0.097 Uiso 1 1 calc R
H17A 0.3186 0.0529 0.1708 0.077 Uiso 1 1 calc R
H17B 0.2380 -0.0488 0.2087 0.077 Uiso 1 1 calc R
H17C 0.3900 0.0050 0.2255 0.077 Uiso 1 1 calc R
H26A 0.6133 0.6366 0.3806 0.084 Uiso 1 1 calc R
H26B 0.7066 0.6400 0.3168 0.084 Uiso 1 1 calc R
H26C 0.6502 0.5173 0.3425 0.084 Uiso 1 1 calc R
H27A 0.3511 0.4569 0.0787 0.065 Uiso 1 1 calc R
H27B 0.3662 0.5985 0.1048 0.065 Uiso 1 1 calc R
H27C 0.2377 0.5013 0.1174 0.065 Uiso 1 1 calc R
H343 0.1283 0.6703 0.4979 0.048 Uiso 1 1 calc R
H36A 0.3907 0.5803 0.5296 0.104 Uiso 1 1 calc R
H36B 0.3854 0.7144 0.5313 0.104 Uiso 1 1 calc R
H36C 0.4584 0.6480 0.4707 0.104 Uiso 1 1 calc R
H37A -0.0724 0.6171 0.3931 0.045 Uiso 1 1 calc R
H37B -0.1253 0.4870 0.4107 0.045 Uiso 1 1 calc R
H37C -0.0873 0.4970 0.3318 0.045 Uiso 1 1 calc R
H66A -0.2693 0.2166 -0.0227 0.131 Uiso 1 1 calc R
H66B -0.1825 0.2033 -0.0890 0.131 Uiso 1 1 calc R
H66C -0.1742 0.3346 -0.0410 0.131 Uiso 1 1 calc R
H67A 0.2426 0.2151 0.1126 0.052 Uiso 1 1 calc R
H67B 0.2607 0.1843 0.0289 0.052 Uiso 1 1 calc R
H67C 0.1728 0.0829 0.0645 0.052 Uiso 1 1 calc R
H76A -0.1612 0.5951 0.0643 0.086 Uiso 1 1 calc R
H76B -0.1762 0.7041 0.1266 0.086 Uiso 1 1 calc R
H76C -0.2583 0.5680 0.1246 0.086 Uiso 1 1 calc R
H77A 0.2242 0.6443 0.3154 0.061 Uiso 1 1 calc R
H77B 0.2100 0.7735 0.3118 0.061 Uiso 1 1 calc R
H77C 0.2935 0.7106 0.2563 0.061 Uiso 1 1 calc R
H86A -0.4131 0.3632 0.1309 0.061 Uiso 1 1 calc R
H86B -0.5203 0.2719 0.1645 0.061 Uiso 1 1 calc R
H86C -0.4485 0.2204 0.0979 0.061 Uiso 1 1 calc R
H87A -0.1769 0.1287 0.3283 0.049 Uiso 1 1 calc R
H87B -0.2557 0.2080 0.3766 0.049 Uiso 1 1 calc R
H87C -0.1086 0.2683 0.3646 0.049 Uiso 1 1 calc R

loop_
_atom_site_aniso_label
_atom_site_aniso_U_11
_atom_site_aniso_U_22
_atom_site_aniso_U_33
_atom_site_aniso_U_12
_atom_site_aniso_U_13
_atom_site_aniso_U_23
U1 0.01660(15) 0.01762(15) 0.02138(16) 0.00466(11) -0.00078(11) 0.00357(11)
Te40 0.0320(3) 0.0172(3) 0.0441(4) 0.0069(2) 0.0013(3) 0.0060(2)
N11 0.026(4) 0.024(4) 0.037(4) 0.008(3) 0.011(3) 0.009(3)
N12 0.020(4) 0.034(4) 0.026(4) 0.010(3) -0.001(3) 0.009(3)
N21 0.027(4) 0.018(3) 0.025(4) 0.007(3) -0.004(3) 0.007(3)
N22 0.010(3) 0.030(4) 0.032(4) 0.003(3) 0.000(3) 0.008(3)
N31 0.022(4) 0.025(4) 0.018(3) 0.008(3) -0.002(3) 0.005(3)
N32 0.021(4) 0.037(4) 0.020(4) 0.009(3) -0.002(3) 0.002(3)
N61 0.024(4) 0.030(4) 0.020(4) 0.007(3) 0.001(3) 0.003(3)
N62 0.020(4) 0.040(4) 0.018(4) 0.010(3) -0.004(3) 0.002(3)
N71 0.025(4) 0.015(3) 0.027(4) 0.004(3) 0.004(3) 0.006(3)
N72 0.022(4) 0.023(4) 0.031(4) 0.010(3) 0.006(3) 0.016(3)
N81 0.013(3) 0.025(4) 0.019(3) 0.003(3) 0.001(3) 0.000(3)
N82 0.016(3) 0.029(4) 0.023(4) 0.005(3) -0.001(3) 0.005(3)
C13 0.030(5) 0.054(7) 0.045(6) 0.004(5) 0.013(4) 0.035(5)
C14 0.046(6) 0.045(6) 0.081(8) 0.021(5) 0.017(6) 0.046(6)
C15 0.019(4) 0.029(5) 0.065(7) 0.009(4) 0.007(4) 0.016(5)
C16 0.071(9) 0.081(9) 0.045(7) 0.013(7) 0.003(6) 0.032(6)
C17 0.044(6) 0.031(5) 0.087(9) 0.023(5) 0.018(6) 0.015(6)
C23 0.023(5) 0.031(5) 0.044(6) 0.005(4) 0.003(4) 0.005(4)
C24 0.024(5) 0.032(5) 0.050(6) -0.002(4) 0.008(4) 0.011(5)
C25 0.036(5) 0.037(5) 0.035(5) 0.012(4) 0.008(4) 0.012(4)
C26 0.021(5) 0.052(7) 0.077(8) -0.008(5) -0.009(5) 0.004(6)
C27 0.063(7) 0.036(6) 0.033(5) 0.009(5) 0.013(5) 0.020(4)
C33 0.034(5) 0.050(6) 0.028(5) 0.018(5) -0.002(4) -0.013(4)
C35 0.024(5) 0.038(5) 0.029(5) 0.009(4) 0.005(4) 0.003(4)
C36 0.037(6) 0.105(11) 0.040(6) 0.018(7) -0.022(5) -0.031(7)
C37 0.024(4) 0.025(5) 0.041(5) 0.009(4) 0.006(4) 0.005(4)
C41 0.021(4) 0.023(5) 0.044(6) 0.002(4) 0.008(4) 0.000(4)
C42 0.037(6) 0.030(5) 0.059(7) 0.002(4) 0.021(5) 0.006(5)
C43 0.028(6) 0.038(7) 0.126(13) -0.005(5) 0.028(7) 0.003(7)
C44 0.028(6) 0.053(8) 0.095(11) 0.012(5) -0.004(6) -0.028(7)
C45 0.036(6) 0.058(7) 0.047(6) 0.012(5) -0.012(5) -0.017(5)
C46 0.035(5) 0.030(5) 0.036(5) 0.010(4) 0.004(4) -0.011(4)
C63 0.036(5) 0.051(6) 0.018(4) 0.001(5) 0.003(4) 0.001(4)
C64 0.041(6) 0.044(6) 0.024(5) -0.005(5) 0.013(4) 0.000(4)
C65 0.027(5) 0.024(4) 0.030(5) 0.008(4) 0.005(4) -0.003(4)
C66 0.063(9) 0.153(15) 0.033(7) 0.033(9) -0.034(6) -0.005(8)
C67 0.033(5) 0.034(5) 0.040(5) 0.014(4) 0.025(4) 0.009(4)
C73 0.027(5) 0.039(5) 0.052(6) 0.019(4) 0.017(4) 0.031(5)
C74 0.033(5) 0.025(5) 0.061(7) 0.014(4) 0.017(5) 0.018(5)
C75 0.029(5) 0.022(4) 0.036(5) 0.007(4) 0.010(4) 0.014(4)
C76 0.042(6) 0.055(7) 0.098(10) 0.024(5) 0.010(6) 0.052(7)
C77 0.053(6) 0.011(4) 0.048(6) 0.002(4) 0.006(5) -0.003(4)
C83 0.017(4) 0.032(5) 0.031(5) 0.009(4) -0.002(4) 0.000(4)
C84 0.016(4) 0.032(5) 0.035(5) 0.002(4) 0.009(4) 0.006(4)
C85 0.025(4) 0.014(4) 0.021(4) 0.000(3) 0.005(3) -0.002(3)
C86 0.019(5) 0.050(6) 0.057(7) 0.008(4) -0.001(4) 0.021(5)
C87 0.035(5) 0.035(5) 0.030(5) 0.007(4) 0.015(4) 0.015(4)
C343 0.044(6) 0.043(6) 0.024(5) 0.013(5) -0.001(4) -0.012(4)
B1 0.019(5) 0.040(6) 0.025(5) 0.009(4) 0.000(4) 0.008(4)
B2 0.024(5) 0.038(6) 0.020(5) 0.006(4) -0.006(4) 0.004(4)

loop_
_atom_type_symbol
_atom_type_description
_atom_type_scat_dispersion_real
_atom_type_scat_dispersion_imag
_atom_type_scat_source
C C 0.0033 0.0016 'International Tables Vol C Tables 4.2.6.8 and 6.1.1.4'
H H 0.0000 0.0000 'International Tables Vol C Tables 4.2.6.8 and 6.1.1.4'
B B 0.0013 0.0007 'International Tables Vol C Tables 4.2.6.8 and 6.1.1.4'
N N 0.0061 0.0033 'International Tables Vol C Tables 4.2.6.8 and 6.1.1.4'
Te Te -0.5308 1.6751 'International Tables Vol C Tables 4.2.6.8 and 6.1.1.4'
U U -9.6767 9.6646 'International Tables Vol C Tables 4.2.6.8 and 6.1.1.4'

loop_
_geom_angle_atom_site_label_1
_geom_angle_atom_site_label_2
_geom_angle_atom_site_label_3
_geom_angle
_geom_angle_site_symmetry_1
_geom_angle_site_symmetry_3
N61 U1 N81 79.4(2) . .
N61 U1 N21 94.7(2) . .
N81 U1 N21 147.7(2) . .
N61 U1 N31 148.9(2) . .
N81 U1 N31 90.5(2) . .
N21 U1 N31 78.3(2) . .
N61 U1 N71 71.7(2) . .
N81 U1 N71 71.9(2) . .
N21 U1 N71 76.0(2) . .
N31 U1 N71 77.2(2) . .
N61 U1 N12 140.5(2) . .
N81 U1 N12 133.8(2) . .
N21 U1 N12 68.0(2) . .
N31 U1 N12 64.8(2) . .
N71 U1 N12 131.5(2) . .
N61 U1 N11 112.2(2) . .
N81 U1 N11 146.1(2) . .
N21 U1 N11 65.5(2) . .
N31 U1 N11 92.6(2) . .
N71 U1 N11 141.4(2) . .
N12 U1 N11 28.6(2) . .
N61 U1 Te40 84.90(16) . .
N81 U1 Te40 77.59(15) . .
N21 U1 Te40 133.97(14) . .
N31 U1 Te40 121.80(15) . .
N71 U1 Te40 144.30(14) . .
N12 U1 Te40 83.44(15) . .
N11 U1 Te40 72.15(14) . .
C41 Te40 U1 106.0(2) . .
C15 N11 N12 104.8(7) . .
C15 N11 U1 125.6(5) . .
N12 N11 U1 75.1(4) . .
C13 N12 N11 109.5(7) . .
C13 N12 B1 122.1(8) . .
N11 N12 B1 118.9(7) . .
C13 N12 U1 126.6(6) . .
N11 N12 U1 76.3(4) . .
B1 N12 U1 95.3(5) . .
C25 N21 N22 106.4(7) . .
C25 N21 U1 139.5(6) . .
N22 N21 U1 113.8(5) . .
C23 N22 N21 109.4(7) . .
C23 N22 B1 129.8(7) . .
N21 N22 B1 120.5(6) . .
C35 N31 N32 105.8(6) . .
C35 N31 U1 139.9(5) . .
N32 N31 U1 113.8(5) . .
C33 N32 N31 109.6(7) . .
C33 N32 B1 130.2(7) . .
N31 N32 B1 120.1(6) . .
C65 N61 N62 106.9(6) . .
C65 N61 U1 127.9(6) . .
N62 N61 U1 123.9(5) . .
C63 N62 N61 109.1(7) . .
C63 N62 B2 129.3(7) . .
N61 N62 B2 121.5(6) . .
C75 N71 N72 106.1(6) . .
C75 N71 U1 135.1(5) . .
N72 N71 U1 118.5(4) . .
C73 N72 N71 109.3(7) . .
C73 N72 B2 127.0(7) . .
N71 N72 B2 123.6(6) . .
C85 N81 N82 106.7(6) . .
C85 N81 U1 131.3(5) . .
N82 N81 U1 121.8(5) . .
C83 N82 N81 108.2(7) . .
C83 N82 B2 129.6(7) . .
N81 N82 B2 121.9(6) . .
C14 C13 N12 108.1(9) . .
C14 C13 C16 130.0(10) . .
N12 C13 C16 121.9(10) . .
C13 C14 C15 105.8(9) . .
C13 C14 H14 127.10 . .
C15 C14 H14 127.10 . .
N11 C15 C14 111.7(9) . .
N11 C15 C17 120.2(9) . .
C14 C15 C17 128.0(9) . .
C13 C16 H16A 109.50 . .
C13 C16 H16B 109.50 . .
H16A C16 H16B 109.50 . .
C13 C16 H16C 109.50 . .
H16A C16 H16C 109.50 . .
H16B C16 H16C 109.50 . .
C15 C17 H17A 109.50 . .
C15 C17 H17B 109.50 . .
H17A C17 H17B 109.50 . .
C15 C17 H17C 109.50 . .
H17A C17 H17C 109.50 . .
H17B C17 H17C 109.50 . .
N22 C23 C24 107.7(8) . .
N22 C23 C26 124.0(9) . .
C24 C23 C26 128.3(9) . .
C23 C24 C25 106.1(8) . .
C23 C24 H24 126.90 . .
C25 C24 H24 126.90 . .
N21 C25 C24 110.4(8) . .
N21 C25 C27 121.2(8) . .
C24 C25 C27 128.4(9) . .
C23 C26 H26A 109.50 . .
C23 C26 H26B 109.50 . .
H26A C26 H26B 109.50 . .
C23 C26 H26C 109.50 . .
H26A C26 H26C 109.50 . .
H26B C26 H26C 109.50 . .
C25 C27 H27A 109.50 . .
C25 C27 H27B 109.50 . .
H27A C27 H27B 109.50 . .
C25 C27 H27C 109.50 . .
H27A C27 H27C 109.50 . .
H27B C27 H27C 109.50 . .
N32 C33 C343 108.1(8) . .
N32 C33 C36 122.0(8) . .
C343 C33 C36 129.9(9) . .
N31 C35 C343 110.9(8) . .
N31 C35 C37 121.7(8) . .
C343 C35 C37 127.4(8) . .
C33 C36 H36A 109.50 . .
C33 C36 H36B 109.50 . .
H36A C36 H36B 109.50 . .
C33 C36 H36C 109.50 . .
H36A C36 H36C 109.50 . .
H36B C36 H36C 109.50 . .
C35 C37 H37A 109.50 . .
C35 C37 H37B 109.50 . .
H37A C37 H37B 109.50 . .
C35 C37 H37C 109.50 . .
H37A C37 H37C 109.50 . .
H37B C37 H37C 109.50 . .
C46 C41 C42 118.3(9) . .
C46 C41 Te40 121.6(7) . .
C42 C41 Te40 120.1(8) . .
C43 C42 C41 120.5(12) . .
C43 C42 H42 119.70 . .
C41 C42 H42 119.70 . .
C42 C43 C44 120.6(11) . .
C42 C43 H43 119.70 . .
C44 C43 H43 119.70 . .
C45 C44 C43 118.9(11) . .
C45 C44 H44 120.50 . .
C43 C44 H44 120.50 . .
C44 C45 C46 121.0(12) . .
C44 C45 H45 119.50 . .
C46 C45 H45 119.50 . .
C41 C46 C45 120.7(10) . .
C41 C46 H46 119.70 . .
C45 C46 H46 119.70 . .
N62 C63 C64 108.6(8) . .
N62 C63 C66 122.7(10) . .
C64 C63 C66 128.7(9) . .
C63 C64 C65 105.6(8) . .
C63 C64 H64 127.20 . .
C65 C64 H64 127.20 . .
N61 C65 C64 109.8(8) . .
N61 C65 C67 120.4(8) . .
C64 C65 C67 129.8(8) . .
C63 C66 H66A 109.50 . .
C63 C66 H66B 109.50 . .
H66A C66 H66B 109.50 . .
C63 C66 H66C 109.50 . .
H66A C66 H66C 109.50 . .
H66B C66 H66C 109.50 . .
C65 C67 H67A 109.50 . .
C65 C67 H67B 109.50 . .
H67A C67 H67B 109.50 . .
C65 C67 H67C 109.50 . .
H67A C67 H67C 109.50 . .
H67B C67 H67C 109.50 . .
N72 C73 C74 108.9(8) . .
N72 C73 C76 122.7(9) . .
C74 C73 C76 128.4(9) . .
C73 C74 C75 105.7(8) . .
C73 C74 H74 127.20 . .
C75 C74 H74 127.20 . .
N71 C75 C74 110.0(8) . .
N71 C75 C77 125.2(8) . .
C74 C75 C77 124.8(8) . .
C73 C76 H76A 109.50 . .
C73 C76 H76B 109.50 . .
H76A C76 H76B 109.50 . .
C73 C76 H76C 109.50 . .
H76A C76 H76C 109.50 . .
H76B C76 H76C 109.50 . .
C75 C77 H77A 109.50 . .
C75 C77 H77B 109.50 . .
H77A C77 H77B 109.50 . .
C75 C77 H77C 109.50 . .
H77A C77 H77C 109.50 . .
H77B C77 H77C 109.50 . .
N82 C83 C84 108.4(7) . .
N82 C83 C86 122.5(8) . .
C84 C83 C86 129.1(8) . .
C83 C84 C85 105.7(7) . .
C83 C84 H84 127.10 . .
C85 C84 H84 127.10 . .
N81 C85 C84 110.9(7) . .
N81 C85 C87 120.5(7) . .
C84 C85 C87 128.6(8) . .
C83 C86 H86A 109.50 . .
C83 C86 H86B 109.50 . .
H86A C86 H86B 109.50 . .
C83 C86 H86C 109.50 . .
H86A C86 H86C 109.50 . .
H86B C86 H86C 109.50 . .
C85 C87 H87A 109.50 . .
C85 C87 H87B 109.50 . .
H87A C87 H87B 109.50 . .
C85 C87 H87C 109.50 . .
H87A C87 H87C 109.50 . .
H87B C87 H87C 109.50 . .
C33 C343 C35 105.7(8) . .
C33 C343 H343 127.20 . .
C35 C343 H343 127.20 . .
C905 C901 C904 54(2) 2_756 2_756
C905 C901 C902 109(2) 2_756 .
C904 C901 C902 55.0(19) 2_756 .
C903 C902 C904 67(2) . 2_756
C903 C902 C901 126(3) . .
C904 C902 C901 58.9(19) 2_756 .
C902 C903 C905 175(3) . .
C902 C903 C904 121(3) . .
C905 C903 C904 56(2) . .
C902 C903 C904 59(2) . 2_756
C905 C903 C904 118(3) . 2_756
C904 C903 C904 62(2) . 2_756
C905 C904 C902 129(3) . 2_756
C905 C904 C903 60(2) . .
C902 C904 C903 172(3) 2_756 .
C905 C904 C901 62(2) . 2_756
C902 C904 C901 66(2) 2_756 2_756
C903 C904 C901 122(3) . 2_756
C905 C904 C903 175(3) . 2_756
C902 C904 C903 53.7(19) 2_756 2_756
C903 C904 C903 118(2) . 2_756
C901 C904 C903 120(3) 2_756 2_756
C905 C904 C904 120(4) . 2_756
C902 C904 C904 111(4) 2_756 2_756
C903 C904 C904 61(2) . 2_756
C901 C904 C904 176(4) 2_756 2_756
C903 C904 C904 57(2) 2_756 2_756
C904 C905 C903 65(2) . .
C904 C905 C901 63(2) . 2_756
C903 C905 C901 128(3) . 2_756
N22 B1 N32 112.7(7) . .
N22 B1 N12 109.2(7) . .
N32 B1 N12 106.1(7) . .
N22 B1 H1B 111(5) . .
N32 B1 H1B 110(4) . .
N12 B1 H1B 108(5) . .
N72 B2 N62 110.4(7) . .
N72 B2 N82 108.2(7) . .
N62 B2 N82 112.3(8) . .
N72 B2 H2B 106(4) . .
N62 B2 H2B 106(4) . .
N82 B2 H2B 115(4) . .

loop_
_geom_bond_atom_site_label_1
_geom_bond_atom_site_label_2
_geom_bond_distance
_geom_bond_site_symmetry_2
U1 N61 2.483(7) .
U1 N81 2.541(6) .
U1 N21 2.547(7) .
U1 N31 2.577(6) .
U1 N71 2.660(6) .
U1 N12 2.829(6) .
U1 N11 2.844(7) .
U1 Te40 3.2392(6) .
Te40 C41 2.115(9) .
N11 C15 1.334(11) .
N11 N12 1.402(10) .
N12 C13 1.367(11) .
N12 B1 1.575(13) .
N21 C25 1.336(11) .
N21 N22 1.392(9) .
N22 C23 1.356(11) .
N22 B1 1.525(12) .
N31 C35 1.343(10) .
N31 N32 1.388(9) .
N32 C33 1.359(11) .
N32 B1 1.547(12) .
N61 C65 1.359(10) .
N61 N62 1.371(9) .
N62 C63 1.356(11) .
N62 B2 1.538(12) .
N71 C75 1.348(10) .
N71 N72 1.376(9) .
N72 C73 1.352(11) .
N72 B2 1.538(12) .
N81 C85 1.332(10) .
N81 N82 1.384(9) .
N82 C83 1.366(10) .
N82 B2 1.546(12) .
C13 C14 1.363(15) .
C13 C16 1.496(15) .
C14 C15 1.396(15) .
C14 H14 0.9500 .
C15 C17 1.509(14) .
C16 H16A 0.9800 .
C16 H16B 0.9800 .
C16 H16C 0.9800 .
C17 H17A 0.9800 .
C17 H17B 0.9800 .
C17 H17C 0.9800 .
C23 C24 1.386(14) .
C23 C26 1.492(13) .
C24 C25 1.393(13) .
C24 H24 0.9500 .
C25 C27 1.496(13) .
C26 H26A 0.9800 .
C26 H26B 0.9800 .
C26 H26C 0.9800 .
C27 H27A 0.9800 .
C27 H27B 0.9800 .
C27 H27C 0.9800 .
C33 C343 1.380(13) .
C33 C36 1.495(13) .
C35 C343 1.391(12) .
C35 C37 1.493(12) .
C36 H36A 0.9800 .
C36 H36B 0.9800 .
C36 H36C 0.9800 .
C37 H37A 0.9800 .
C37 H37B 0.9800 .
C37 H37C 0.9800 .
C41 C46 1.384(14) .
C41 C42 1.413(13) .
C42 C43 1.372(16) .
C42 H42 0.9500 .
C43 C44 1.40(2) .
C43 H43 0.9500 .
C44 C45 1.374(18) .
C44 H44 0.9500 .
C45 C46 1.388(13) .
C45 H45 0.9500 .
C46 H46 0.9500 .
C63 C64 1.387(14) .
C63 C66 1.490(14) .
C64 C65 1.388(13) .
C64 H64 0.9500 .
C65 C67 1.475(12) .
C66 H66A 0.9800 .
C66 H66B 0.9800 .
C66 H66C 0.9800 .
C67 H67A 0.9800 .
C67 H67B 0.9800 .
C67 H67C 0.9800 .
C73 C74 1.361(14) .
C73 C76 1.525(13) .
C74 C75 1.395(12) .
C74 H74 0.9500 .
C75 C77 1.510(13) .
C76 H76A 0.9800 .
C76 H76B 0.9800 .
C76 H76C 0.9800 .
C77 H77A 0.9800 .
C77 H77B 0.9800 .
C77 H77C 0.9800 .
C83 C84 1.372(12) .
C83 C86 1.493(12) .
C84 C85 1.378(12) .
C84 H84 0.9500 .
C85 C87 1.499(12) .
C86 H86A 0.9800 .
C86 H86B 0.9800 .
C86 H86C 0.9800 .
C87 H87A 0.9800 .
C87 H87B 0.9800 .
C87 H87C 0.9800 .
C343 H343 0.9500 .
C901 C905 1.41(4) 2_756
C901 C904 1.43(3) 2_756
C901 C902 1.52(4) .
C902 C903 1.28(3) .
C902 C904 1.36(4) 2_756
C903 C905 1.35(4) .
C903 C904 1.41(3) .
C903 C904 1.47(3) 2_756
C904 C905 1.29(4) .
C904 C902 1.36(4) 2_756
C904 C901 1.43(3) 2_756
C904 C903 1.47(3) 2_756
C904 C904 1.48(6) 2_756
C905 C901 1.41(4) 2_756
B1 H1B 1.06(8) .
B2 H2B 1.18(7) .

loop_
_geom_torsion_atom_site_label_1
_geom_torsion_atom_site_label_2
_geom_torsion_atom_site_label_3
_geom_torsion_atom_site_label_4
_geom_torsion
_geom_torsion_site_symmetry_1
_geom_torsion_site_symmetry_4
N61 U1 Te40 C41 -56.1(3) . .
N81 U1 Te40 C41 24.1(3) . .
N21 U1 Te40 C41 -147.7(3) . .
N31 U1 Te40 C41 106.8(3) . .
N71 U1 Te40 C41 -7.7(4) . .
N12 U1 Te40 C41 161.7(3) . .
N11 U1 Te40 C41 -171.4(3) . .
N61 U1 N11 C15 -88.7(8) . .
N81 U1 N11 C15 15.7(9) . .
N21 U1 N11 C15 -173.6(8) . .
N31 U1 N11 C15 110.5(8) . .
N71 U1 N11 C15 -176.9(7) . .
N12 U1 N11 C15 97.8(9) . .
Te40 U1 N11 C15 -12.1(7) . .
N61 U1 N11 N12 173.6(4) . .
N81 U1 N11 N12 -82.0(5) . .
N21 U1 N11 N12 88.6(4) . .
N31 U1 N11 N12 12.8(4) . .
N71 U1 N11 N12 85.4(5) . .
Te40 U1 N11 N12 -109.9(4) . .
C15 N11 N12 C13 0.9(9) . .
U1 N11 N12 C13 124.4(6) . .
C15 N11 N12 B1 148.0(7) . .
U1 N11 N12 B1 -88.5(6) . .
C15 N11 N12 U1 -123.5(6) . .
N61 U1 N12 C13 -113.7(8) . .
N81 U1 N12 C13 25.8(9) . .
N21 U1 N12 C13 176.9(8) . .
N31 U1 N12 C13 89.8(8) . .
N71 U1 N12 C13 131.7(7) . .
N11 U1 N12 C13 -104.3(9) . .
Te40 U1 N12 C13 -40.0(8) . .
N61 U1 N12 N11 -9.4(6) . .
N81 U1 N12 N11 130.1(4) . .
N21 U1 N12 N11 -78.8(4) . .
N31 U1 N12 N11 -165.9(5) . .
N71 U1 N12 N11 -124.0(4) . .
Te40 U1 N12 N11 64.3(4) . .
N61 U1 N12 B1 109.0(5) . .
N81 U1 N12 B1 -111.4(5) . .
N21 U1 N12 B1 39.6(5) . .
N31 U1 N12 B1 -47.4(5) . .
N71 U1 N12 B1 -5.5(6) . .
N11 U1 N12 B1 118.4(7) . .
Te40 U1 N12 B1 -177.3(5) . .
N61 U1 N21 C25 10.7(9) . .
N81 U1 N21 C25 -66.8(10) . .
N31 U1 N21 C25 -138.7(9) . .
N71 U1 N21 C25 -59.2(9) . .
N12 U1 N21 C25 154.0(9) . .
N11 U1 N21 C25 122.9(9) . .
Te40 U1 N21 C25 98.1(9) . .
N61 U1 N21 N22 -162.2(5) . .
N81 U1 N21 N22 120.3(5) . .
N31 U1 N21 N22 48.4(5) . .
N71 U1 N21 N22 127.9(5) . .
N12 U1 N21 N22 -18.9(5) . .
N11 U1 N21 N22 -50.0(5) . .
Te40 U1 N21 N22 -74.8(5) . .
C25 N21 N22 C23 1.2(9) . .
U1 N21 N22 C23 176.4(5) . .
C25 N21 N22 B1 176.1(8) . .
U1 N21 N22 B1 -8.7(9) . .
N61 U1 N31 C35 48.3(11) . .
N81 U1 N31 C35 -21.6(9) . .
N21 U1 N31 C35 127.8(9) . .
N71 U1 N31 C35 49.7(9) . .
N12 U1 N31 C35 -161.1(10) . .
N11 U1 N31 C35 -167.9(9) . .
Te40 U1 N31 C35 -97.3(9) . .
N61 U1 N31 N32 -121.3(5) . .
N81 U1 N31 N32 168.8(5) . .
N21 U1 N31 N32 -41.8(5) . .
N71 U1 N31 N32 -119.9(5) . .
N12 U1 N31 N32 29.3(5) . .
N11 U1 N31 N32 22.6(5) . .
Te40 U1 N31 N32 93.1(5) . .
C35 N31 N32 C33 -0.6(10) . .
U1 N31 N32 C33 172.4(6) . .
C35 N31 N32 B1 -176.8(8) . .
U1 N31 N32 B1 -3.8(9) . .
N81 U1 N61 C65 -139.4(7) . .
N21 U1 N61 C65 72.7(7) . .
N31 U1 N61 C65 147.7(6) . .
N71 U1 N61 C65 146.3(7) . .
N12 U1 N61 C65 12.1(9) . .
N11 U1 N61 C65 7.3(8) . .
Te40 U1 N61 C65 -61.1(7) . .
N81 U1 N61 N62 25.7(6) . .
N21 U1 N61 N62 -122.2(6) . .
N31 U1 N61 N62 -47.2(8) . .
N71 U1 N61 N62 -48.6(6) . .
N12 U1 N61 N62 177.2(5) . .
N11 U1 N61 N62 172.3(6) . .
Te40 U1 N61 N62 104.0(6) . .
C65 N61 N62 C63 0.6(10) . .
U1 N61 N62 C63 -167.2(6) . .
C65 N61 N62 B2 179.6(8) . .
U1 N61 N62 B2 11.8(10) . .
N61 U1 N71 C75 -143.7(8) . .
N81 U1 N71 C75 131.8(8) . .
N21 U1 N71 C75 -43.9(8) . .
N31 U1 N71 C75 37.1(8) . .
N12 U1 N71 C75 -1.2(9) . .
N11 U1 N71 C75 -40.8(9) . .
Te40 U1 N71 C75 164.6(6) . .
N61 U1 N71 N72 43.2(5) . .
N81 U1 N71 N72 -41.3(5) . .
N21 U1 N71 N72 143.0(6) . .
N31 U1 N71 N72 -136.0(6) . .
N12 U1 N71 N72 -174.3(5) . .
N11 U1 N71 N72 146.1(5) . .
Te40 U1 N71 N72 -8.5(7) . .
C75 N71 N72 C73 -1.3(9) . .
U1 N71 N72 C73 173.6(5) . .
C75 N71 N72 B2 -177.5(8) . .
U1 N71 N72 B2 -2.6(9) . .
N61 U1 N81 C85 148.6(7) . .
N21 U1 N81 C85 -129.5(7) . .
N31 U1 N81 C85 -61.0(7) . .
N71 U1 N81 C85 -137.3(7) . .
N12 U1 N81 C85 -6.6(8) . .
N11 U1 N81 C85 34.4(8) . .
Te40 U1 N81 C85 61.5(6) . .
N61 U1 N81 N82 -26.3(5) . .
N21 U1 N81 N82 55.6(7) . .
N31 U1 N81 N82 124.1(5) . .
N71 U1 N81 N82 47.8(5) . .
N12 U1 N81 N82 178.5(5) . .
N11 U1 N81 N82 -140.4(5) . .
Te40 U1 N81 N82 -113.4(5) . .
C85 N81 N82 C83 -0.1(8) . .
U1 N81 N82 C83 175.9(5) . .
C85 N81 N82 B2 174.0(7) . .
U1 N81 N82 B2 -10.0(9) . .
N11 N12 C13 C14 -1.0(10) . .
B1 N12 C13 C14 -146.7(8) . .
U1 N12 C13 C14 86.2(9) . .
N11 N12 C13 C16 180.0(9) . .
B1 N12 C13 C16 34.2(13) . .
U1 N12 C13 C16 -92.9(11) . .
N12 C13 C14 C15 0.6(11) . .
C16 C13 C14 C15 179.6(11) . .
N12 N11 C15 C14 -0.5(10) . .
U1 N11 C15 C14 -82.6(10) . .
N12 N11 C15 C17 -179.9(8) . .
U1 N11 C15 C17 98.1(9) . .
C13 C14 C15 N11 -0.1(12) . .
C13 C14 C15 C17 179.3(9) . .
N21 N22 C23 C24 -0.4(10) . .
B1 N22 C23 C24 -174.7(8) . .
N21 N22 C23 C26 -177.3(9) . .
B1 N22 C23 C26 8.4(15) . .
N22 C23 C24 C25 -0.5(10) . .
C26 C23 C24 C25 176.2(10) . .
N22 N21 C25 C24 -1.5(10) . .
U1 N21 C25 C24 -174.8(6) . .
N22 N21 C25 C27 -179.8(8) . .
U1 N21 C25 C27 7.0(14) . .
C23 C24 C25 N21 1.3(11) . .
C23 C24 C25 C27 179.4(9) . .
N31 N32 C33 C343 0.7(11) . .
B1 N32 C33 C343 176.4(9) . .
N31 N32 C33 C36 179.9(10) . .
B1 N32 C33 C36 -4.4(17) . .
N32 N31 C35 C343 0.3(10) . .
U1 N31 C35 C343 -169.8(7) . .
N32 N31 C35 C37 177.8(8) . .
U1 N31 C35 C37 7.7(15) . .
U1 Te40 C41 C46 50.6(7) . .
U1 Te40 C41 C42 -130.5(7) . .
C46 C41 C42 C43 0.4(14) . .
Te40 C41 C42 C43 -178.4(8) . .
C41 C42 C43 C44 -0.8(17) . .
C42 C43 C44 C45 1.4(17) . .
C43 C44 C45 C46 -1.6(16) . .
C42 C41 C46 C45 -0.6(13) . .
Te40 C41 C46 C45 178.3(7) . .
C44 C45 C46 C41 1.2(15) . .
N61 N62 C63 C64 -0.3(11) . .
B2 N62 C63 C64 -179.2(9) . .
N61 N62 C63 C66 -178.0(11) . .
B2 N62 C63 C66 3.1(17) . .
N62 C63 C64 C65 0.0(11) . .
C66 C63 C64 C65 177.5(12) . .
N62 N61 C65 C64 -0.6(10) . .
U1 N61 C65 C64 166.5(6) . .
N62 N61 C65 C67 -179.2(8) . .
U1 N61 C65 C67 -12.1(12) . .
C63 C64 C65 N61 0.4(11) . .
C63 C64 C65 C67 178.8(9) . .
N71 N72 C73 C74 0.8(10) . .
B2 N72 C73 C74 176.8(8) . .
N71 N72 C73 C76 -179.7(8) . .
B2 N72 C73 C76 -3.7(14) . .
N72 C73 C74 C75 0.0(10) . .
C76 C73 C74 C75 -179.5(10) . .
N72 N71 C75 C74 1.4(9) . .
U1 N71 C75 C74 -172.3(6) . .
N72 N71 C75 C77 -178.2(8) . .
U1 N71 C75 C77 8.1(13) . .
C73 C74 C75 N71 -0.9(11) . .
C73 C74 C75 C77 178.7(9) . .
N81 N82 C83 C84 1.3(9) . .
B2 N82 C83 C84 -172.2(8) . .
N81 N82 C83 C86 -178.6(8) . .
B2 N82 C83 C86 7.9(14) . .
N82 C83 C84 C85 -2.0(10) . .
C86 C83 C84 C85 177.9(9) . .
N82 N81 C85 C84 -1.2(9) . .
U1 N81 C85 C84 -176.6(5) . .
N82 N81 C85 C87 179.1(7) . .
U1 N81 C85 C87 3.6(11) . .
C83 C84 C85 N81 2.0(10) . .
C83 C84 C85 C87 -178.3(8) . .
N32 C33 C343 C35 -0.5(12) . .
C36 C33 C343 C35 -179.6(12) . .
N31 C35 C343 C33 0.1(12) . .
C37 C35 C343 C33 -177.2(10) . .
C905 C901 C902 C903 -2(4) 2_756 .
C904 C901 C902 C903 -3(3) 2_756 .
C905 C901 C902 C904 2(3) 2_756 2_756
C904 C902 C903 C905 45(37) 2_756 .
C901 C902 C903 C905 48(38) . .
C904 C902 C903 C904 -1(4) 2_756 .
C901 C902 C903 C904 3(5) . .
C901 C902 C903 C904 3(3) . 2_756
C902 C903 C904 C905 176(4) . .
C904 C903 C904 C905 175(4) 2_756 .
C902 C903 C904 C902 4(25) . 2_756
C905 C903 C904 C902 -171(24) . 2_756
C904 C903 C904 C902 4(21) 2_756 2_756
C902 C903 C904 C901 177(3) . 2_756
C905 C903 C904 C901 1(3) . 2_756
C904 C903 C904 C901 176(5) 2_756 2_756
C902 C903 C904 C903 1(4) . 2_756
C905 C903 C904 C903 -175(4) . 2_756
C904 C903 C904 C903 -0.002(3) 2_756 2_756
C902 C903 C904 C904 1(4) . 2_756
C905 C903 C904 C904 -175(4) . 2_756
C902 C904 C905 C903 178(4) 2_756 .
C901 C904 C905 C903 -179(3) 2_756 .
C903 C904 C905 C903 62(41) 2_756 .
C904 C904 C905 C903 5(4) 2_756 .
C902 C904 C905 C901 -2(4) 2_756 2_756
C903 C904 C905 C901 179(3) . 2_756
C903 C904 C905 C901 -119(41) 2_756 2_756
C904 C904 C905 C901 -176(5) 2_756 2_756
C902 C903 C905 C904 -47(37) . .
C904 C903 C905 C904 -5(4) 2_756 .
C902 C903 C905 C901 -48(38) . 2_756
C904 C903 C905 C901 -1(3) . 2_756
C904 C903 C905 C901 -6(5) 2_756 2_756
C23 N22 B1 N32 109.7(10) . .
N21 N22 B1 N32 -64.0(10) . .
C23 N22 B1 N12 -132.6(9) . .
N21 N22 B1 N12 53.6(9) . .
C33 N32 B1 N22 -102.8(11) . .
N31 N32 B1 N22 72.4(10) . .
C33 N32 B1 N12 137.7(10) . .
N31 N32 B1 N12 -47.0(10) . .
C13 N12 B1 N22 161.1(8) . .
N11 N12 B1 N22 18.4(10) . .
U1 N12 B1 N22 -58.9(6) . .
C13 N12 B1 N32 -77.2(9) . .
N11 N12 B1 N32 140.1(7) . .
U1 N12 B1 N32 62.8(6) . .
C73 N72 B2 N62 125.9(9) . .
N71 N72 B2 N62 -58.6(10) . .
C73 N72 B2 N82 -110.8(9) . .
N71 N72 B2 N82 64.7(10) . .
C63 N62 B2 N72 -126.0(9) . .
N61 N62 B2 N72 55.2(10) . .
C63 N62 B2 N82 113.2(10) . .
N61 N62 B2 N82 -65.6(10) . .
C83 N82 B2 N72 114.7(9) . .
N81 N82 B2 N72 -58.0(10) . .
C83 N82 B2 N62 -123.3(9) . .
N81 N82 B2 N62 64.0(9) . .
